data_7024640
loop_
_publ_author_name
'Du, Yi'
'Thompson, Amber L.'
'Russell, Nicola'
'O'Hare, Dermot'

_publ_section_title
;
 Resin-assisted solvothermal synthesis of transition metal-organic
 frameworks.
;
_journal_issue 14
_journal_name_full 'Dalton transactions (Cambridge, England : 2003)'
_journal_page_first 3384
_journal_page_last 3395
_journal_paper_doi 10.1039/b919675g
_journal_volume 39
_journal_year 2010
_chemical_formula_moiety 'C30 H16 N Ni3 O19, C4 H12 N, C3 H7 N O'
_chemical_formula_sum 'C37 H35 N3 Ni3 O20'
_chemical_formula_weight 1017.82
_chemical_melting_point ?
_space_group_IT_number 14
_symmetry_cell_setting monoclinic
_symmetry_space_group_name_Hall '-P 2yn'
_symmetry_space_group_name_H-M 'P 1 21/n 1'
_atom_sites_solution_hydrogens geom
_atom_sites_solution_primary direct
_audit_creation_date 08-08-19
_audit_creation_method CRYSTALS_ver_12.86
_cell_angle_alpha 90
_cell_angle_beta 91.256(3)
_cell_angle_gamma 90
_cell_formula_units_Z 4
_cell_length_a 17.8669(6)
_cell_length_b 14.1157(6)
_cell_length_c 19.8394(7)
_cell_measurement_reflns_used 9351
_cell_measurement_temperature 150
_cell_measurement_theta_max 26
_cell_measurement_theta_min 5
_cell_volume 5002.4(3)
_computing_cell_refinement 'DENZO/SCALEPACK (Otwinowski & Minor, 1997)'
_computing_data_collection 'COLLECT (Nonius, 1997-2001).'
_computing_data_reduction 'DENZO/SCALEPACK (Otwinowski & Minor, 1997)'
_computing_molecular_graphics 'CAMERON (Watkin et al., 1996)'
_computing_publication_material 'CRYSTALS (Betteridge et al., 2003)'
_computing_structure_refinement 'CRYSTALS (Betteridge et al., 2003)'
_computing_structure_solution 'SIR92 (Altomare et al., 1994)'
_diffrn_ambient_temperature 150
_diffrn_measured_fraction_theta_full 0.987
_diffrn_measured_fraction_theta_max 0.977
_diffrn_measurement_device 'Nonius KappaCCD'
_diffrn_measurement_device_type Area
_diffrn_measurement_method \w
_diffrn_radiation_monochromator graphite
_diffrn_radiation_type 'Mo K\a'
_diffrn_radiation_wavelength 0.71073
_diffrn_reflns_av_R_equivalents 0.150
_diffrn_reflns_limit_h_max 22
_diffrn_reflns_limit_h_min -21
_diffrn_reflns_limit_k_max 17
_diffrn_reflns_limit_k_min 0
_diffrn_reflns_limit_l_max 24
_diffrn_reflns_limit_l_min 0
_diffrn_reflns_number 16260
_diffrn_reflns_theta_full 25.198
_diffrn_reflns_theta_max 25.977
_diffrn_reflns_theta_min 5.133
_diffrn_standards_number 0
_exptl_absorpt_coefficient_mu 1.189
_exptl_absorpt_correction_T_max 0.96
_exptl_absorpt_correction_T_min 0.93
_exptl_absorpt_correction_type multi-scan
_exptl_absorpt_process_details 'DENZO/SCALEPACK (Otwinowski & Minor, 1997)'
_exptl_crystal_colour clear_green
_exptl_crystal_density_diffrn 1.351
_exptl_crystal_density_meas ?
_exptl_crystal_density_method 'not measured'
_exptl_crystal_description plate
_exptl_crystal_F_000 2088
_exptl_crystal_size_max 0.18
_exptl_crystal_size_mid 0.05
_exptl_crystal_size_min 0.03
_platon_squeeze_details
;
The discrete Fourier transform of the void region were treated as
contributions to the A and B parts of the calculated structure factors.
;
_refine_diff_density_max 1.11
_refine_diff_density_min -1.16
_refine_ls_extinction_method None
_refine_ls_goodness_of_fit_ref 0.9774
_refine_ls_hydrogen_treatment constr
_refine_ls_matrix_type full
_refine_ls_number_parameters 568
_refine_ls_number_reflns 7206
_refine_ls_number_restraints 0
_refine_ls_R_factor_all 0.1077
_refine_ls_R_factor_gt 0.0651
_refine_ls_shift/su_max 0.000376
_refine_ls_structure_factor_coef Fsqd
_refine_ls_weighting_details
;
Method= Modified Sheldrick
w=1/[\s^2^(F^2^) + ( 0.08P)^2^ +20.61P]
,where P=(max(Fo^2^,0) + 2Fc^2^)/3
;
_refine_ls_weighting_scheme calc
_refine_ls_wR_factor_all 0.1733
_refine_ls_wR_factor_gt 0.1521
_refine_ls_wR_factor_ref 0.1733
_reflns_limit_h_max 22
_reflns_limit_h_min -21
_reflns_limit_k_max 17
_reflns_limit_k_min 0
_reflns_limit_l_max 24
_reflns_limit_l_min 0
_reflns_number_gt 4709
_reflns_number_total 9586
_reflns_threshold_expression I>2.0\s(I)
_oxford_diffrn_Wilson_B_factor 1.45
_oxford_diffrn_Wilson_scale 167.96
_oxford_refine_ls_r_factor_ref 0.1077
_oxford_refine_ls_scale 0.07936(3)
_oxford_reflns_number_all 7206
_oxford_reflns_threshold_expression_ref I>-3.0\s(I)
_oxford_structure_analysis_title 5801
_cod_data_source_file b919675g.txt
_cod_data_source_block 3
_cod_depositor_comments
;
The following automatic conversions were performed:

'_chemical_melting_point' value 'not measured' was changed to '?' -
the value is undefined or not given.

'_symmetry_cell_setting' value
'Monoclinic' changed to 'monoclinic' according to
/home/saulius/struct/CIF-dictionaries/cif_core.dic dictionary named
'cif_core.dic' version 2.4.2 from 2011-04-26.

Automatic conversion script
Id: cif_fix_values 1891 2012-01-12 08:04:46Z andrius 

The following automatic conversions were performed:

'_exptl_crystal_density_meas' value 'not measured' was changed to '?'
- the value is perceived as not measured.

Automatic conversion script
Id: cif_fix_values 3008 2015-01-20 13:52:24Z robertas 
;
_cod_original_sg_symbol_H-M 'P 1 21/n 1 '
_cod_database_code 7024640

loop_
_symmetry_equiv_pos_as_xyz
x,y,z
-x,-y,-z
-x+1/2,y+1/2,-z+1/2
x+1/2,-y+1/2,z+1/2

loop_
_atom_site_label
_atom_site_type_symbol
_atom_site_fract_x
_atom_site_fract_y
_atom_site_fract_z
_atom_site_U_iso_or_equiv
_atom_site_occupancy
_atom_site_adp_type
_atom_site_refinement_flags_posn
Ni1 Ni 0.24806(5) 0.05190(6) 0.42907(4) 0.0206 1.0000 Uani .
O2 O 0.2384(3) 0.5102(3) 0.1681(2) 0.0266 1.0000 Uani .
C3 C 0.2419(4) 0.4333(5) 0.1974(4) 0.0241 1.0000 Uani .
O4 O 0.2570(3) 0.3516(3) 0.1731(2) 0.0266 1.0000 Uani .
Ni5 Ni 0.20257(5) -0.18403(6) 0.41592(4) 0.0203 1.0000 Uani .
O6 O 0.2633(3) -0.0854(3) 0.4666(2) 0.0225 1.0000 Uani .
C7 C 0.3184(4) -0.1425(5) 0.4806(3) 0.0220 1.0000 Uani .
O8 O 0.3154(3) -0.2255(3) 0.4569(2) 0.0284 1.0000 Uani .
C9 C 0.3820(4) -0.1084(5) 0.5233(3) 0.0216 1.0000 Uani .
C10 C 0.3676(4) -0.0333(5) 0.5685(4) 0.0317 1.0000 Uani .
C11 C 0.4248(4) 0.0078(6) 0.6067(4) 0.0302 1.0000 Uani .
C12 C 0.4977(4) -0.0259(6) 0.5984(4) 0.0313 1.0000 Uani .
C13 C 0.5119(4) -0.0990(5) 0.5534(4) 0.0276 1.0000 Uani .
C14 C 0.4539(4) -0.1410(5) 0.5159(4) 0.0260 1.0000 Uani .
C15 C 0.5935(4) -0.1228(5) 0.5380(4) 0.0279 1.0000 Uani .
O16 O 0.6419(3) -0.0734(3) 0.5676(2) 0.0262 1.0000 Uani .
O17 O 0.6040(3) -0.1882(4) 0.4955(2) 0.0314 1.0000 Uani .
Ni18 Ni 0.30263(5) 0.20592(7) 0.55638(5) 0.0268 1.0000 Uani .
O19 O 0.2369(3) 0.0938(3) 0.5305(2) 0.0241 1.0000 Uani .
C20 C 0.1841(4) 0.1142(5) 0.5705(4) 0.0265 1.0000 Uani .
O21 O 0.1883(3) 0.1873(3) 0.6057(3) 0.0328 1.0000 Uani .
C22 C 0.1216(4) 0.0440(5) 0.5760(3) 0.0228 1.0000 Uani .
C23 C 0.0483(4) 0.0735(5) 0.5897(3) 0.0260 1.0000 Uani .
C24 C -0.0095(4) 0.0061(5) 0.5869(3) 0.0213 1.0000 Uani .
C25 C 0.0072(4) -0.0893(5) 0.5739(3) 0.0204 1.0000 Uani .
C26 C 0.0799(4) -0.1176(5) 0.5635(3) 0.0216 1.0000 Uani .
C27 C 0.1376(4) -0.0508(5) 0.5640(4) 0.0261 1.0000 Uani .
C28 C 0.0951(4) -0.2198(5) 0.5456(4) 0.0298 1.0000 Uani .
O29 O 0.1596(3) -0.2348(3) 0.5159(2) 0.0273 1.0000 Uani .
O30 O 0.0506(3) -0.2814(4) 0.5578(3) 0.0540 1.0000 Uani .
C31 C -0.0911(4) 0.0352(5) 0.5893(3) 0.0209 1.0000 Uani .
O32 O -0.1032(3) 0.1229(3) 0.5993(2) 0.0257 1.0000 Uani .
O33 O -0.1374(3) -0.0291(3) 0.5815(2) 0.0257 1.0000 Uani .
O34 O 0.2488(3) 0.2799(3) 0.4839(2) 0.0307 1.0000 Uani .
C35 C 0.2349(4) 0.2636(5) 0.4215(4) 0.0252 1.0000 Uani .
O36 O 0.2306(3) 0.1855(3) 0.3920(2) 0.0273 1.0000 Uani .
C37 C 0.2232(4) 0.3526(5) 0.3784(3) 0.0228 1.0000 Uani .
C38 C 0.2072(4) 0.4377(5) 0.4113(4) 0.0265 1.0000 Uani .
C39 C 0.2000(4) 0.5196(5) 0.3733(4) 0.0264 1.0000 Uani .
C40 C 0.2093(4) 0.5183(5) 0.3048(4) 0.0256 1.0000 Uani .
C41 C 0.2262(4) 0.4336(5) 0.2727(3) 0.0229 1.0000 Uani .
C42 C 0.2328(4) 0.3510(5) 0.3109(4) 0.0246 1.0000 Uani .
C43 C 0.1844(4) 0.6111(5) 0.4103(4) 0.0260 1.0000 Uani .
O44 O 0.1788(3) 0.6864(3) 0.3773(2) 0.0216 1.0000 Uani .
O45 O 0.1797(3) 0.6049(3) 0.4748(2) 0.0340 1.0000 Uani .
O46 O 0.3489(3) 0.1396(4) 0.6397(2) 0.0381 1.0000 Uani .
C47 C 0.4085(5) 0.0909(6) 0.6521(4) 0.0412 1.0000 Uani .
O48 O 0.4538(4) 0.1088(6) 0.6983(4) 0.0792 1.0000 Uani .
O49 O 0.3381(3) 0.3355(4) 0.5926(3) 0.0391 1.0000 Uani .
C50 C 0.3629(5) 0.3914(6) 0.5503(5) 0.0455 1.0000 Uani .
N51 N 0.3666(5) 0.4838(5) 0.5561(4) 0.0555 1.0000 Uani .
C52 C 0.3960(6) 0.5446(8) 0.5047(5) 0.0688 1.0000 Uani .
C53 C 0.3364(8) 0.5299(9) 0.6151(7) 0.0958 1.0000 Uani .
N54 N 0.0626(4) 0.1714(6) 0.2247(4) 0.0513 1.0000 Uani .
C55 C 0.1026(9) 0.2208(10) 0.1737(6) 0.0992 1.0000 Uani .
C56 C -0.0106(7) 0.1331(10) 0.2001(9) 0.1121 1.0000 Uani .
C57 C 0.1092(8) 0.0932(10) 0.2527(6) 0.0981 1.0000 Uani .
C58 C 0.0481(8) 0.2407(12) 0.2824(7) 0.1157 1.0000 Uani .
C59 C 0.0964(5) 0.7046(7) 0.2135(5) 0.0494 1.0000 Uani .
N60 N 0.0588(5) 0.7914(6) 0.1983(4) 0.0545 1.0000 Uani .
C61 C 0.0696(7) 0.8372(9) 0.1412(6) 0.0688 1.0000 Uani .
O62 O 0.0404(5) 0.9149(6) 0.1252(4) 0.0936 1.0000 Uani .
C63 C 0.0072(8) 0.8278(10) 0.2484(6) 0.0952 1.0000 Uani .
H101 H 0.3181 -0.0101 0.5725 0.0363 1.0000 Uiso R
H121 H 0.5384 0.0017 0.6236 0.0382 1.0000 Uiso R
H141 H 0.4634 -0.1920 0.4851 0.0339 1.0000 Uiso R
H231 H 0.0379 0.1371 0.6006 0.0302 1.0000 Uiso R
H251 H -0.0319 -0.1351 0.5728 0.0280 1.0000 Uiso R
H271 H 0.1873 -0.0710 0.5563 0.0311 1.0000 Uiso R
H381 H 0.2030 0.4397 0.4588 0.0289 1.0000 Uiso R
H401 H 0.2040 0.5745 0.2793 0.0312 1.0000 Uiso R
H421 H 0.2452 0.2938 0.2892 0.0311 1.0000 Uiso R
H522 H 0.3639 0.6008 0.4988 0.1042 1.0000 Uiso R
H523 H 0.4471 0.5665 0.5180 0.1042 1.0000 Uiso R
H521 H 0.3989 0.5105 0.4613 0.1041 1.0000 Uiso R
H533 H 0.3603 0.5907 0.6237 0.1400 1.0000 Uiso R
H531 H 0.3440 0.4903 0.6549 0.1401 1.0000 Uiso R
H532 H 0.2828 0.5415 0.6096 0.1401 1.0000 Uiso R
H551 H 0.1535 0.2332 0.1894 0.1450 1.0000 Uiso R
H552 H 0.0776 0.2797 0.1636 0.1452 1.0000 Uiso R
H553 H 0.1038 0.1813 0.1338 0.1452 1.0000 Uiso R
H562 H -0.0406 0.1102 0.2369 0.1591 1.0000 Uiso R
H563 H -0.0368 0.1813 0.1756 0.1591 1.0000 Uiso R
H561 H -0.0015 0.0793 0.1696 0.1591 1.0000 Uiso R
H573 H 0.0789 0.0543 0.2815 0.1551 1.0000 Uiso R
H571 H 0.1507 0.1196 0.2803 0.1551 1.0000 Uiso R
H572 H 0.1288 0.0574 0.2167 0.1550 1.0000 Uiso R
H581 H 0.0214 0.2108 0.3179 0.1480 1.0000 Uiso R
H583 H 0.0949 0.2659 0.2995 0.1481 1.0000 Uiso R
H582 H 0.0179 0.2937 0.2647 0.1480 1.0000 Uiso R
H592 H 0.1203 0.7078 0.2613 0.0742 1.0000 Uiso R
H591 H 0.1374 0.6936 0.1784 0.0743 1.0000 Uiso R
H593 H 0.0584 0.6491 0.2112 0.0743 1.0000 Uiso R
H611 H 0.1030 0.8100 0.1082 0.0863 1.0000 Uiso R
H632 H -0.0124 0.8904 0.2355 0.1460 1.0000 Uiso R
H631 H 0.0316 0.8337 0.2917 0.1460 1.0000 Uiso R
H633 H -0.0361 0.7857 0.2529 0.1461 1.0000 Uiso R
H501 H 0.3800 0.3653 0.5093 0.0575 1.0000 Uiso R

loop_
_atom_site_aniso_label
_atom_site_aniso_U_11
_atom_site_aniso_U_22
_atom_site_aniso_U_33
_atom_site_aniso_U_23
_atom_site_aniso_U_13
_atom_site_aniso_U_12
Ni1 0.0226(5) 0.0114(5) 0.0277(5) -0.0011(4) 0.0006(4) 0.0004(4)
O2 0.031(3) 0.016(3) 0.033(3) 0.000(2) 0.001(2) -0.003(2)
C3 0.015(4) 0.026(5) 0.031(4) 0.004(3) 0.004(3) 0.000(3)
O4 0.036(3) 0.012(3) 0.032(3) 0.002(2) 0.009(2) 0.001(2)
Ni5 0.0221(5) 0.0107(5) 0.0282(5) 0.0002(4) 0.0006(4) 0.0006(4)
O6 0.025(3) 0.015(3) 0.028(3) 0.002(2) 0.002(2) 0.000(2)
C7 0.027(4) 0.012(4) 0.027(4) 0.003(3) 0.005(3) 0.004(3)
O8 0.027(3) 0.021(3) 0.038(3) 0.001(2) 0.003(2) 0.004(2)
C9 0.028(4) 0.014(4) 0.023(4) -0.005(3) -0.001(3) -0.004(3)
C10 0.028(5) 0.027(5) 0.041(5) -0.003(4) -0.002(4) 0.005(4)
C11 0.028(5) 0.028(4) 0.035(4) 0.001(4) -0.007(4) 0.006(4)
C12 0.026(5) 0.039(5) 0.028(4) -0.003(4) -0.003(3) 0.000(4)
C13 0.030(5) 0.022(4) 0.032(4) 0.003(3) 0.004(4) 0.007(4)
C14 0.025(4) 0.020(4) 0.032(4) -0.001(3) -0.002(3) 0.000(3)
C15 0.028(5) 0.021(4) 0.034(4) 0.012(4) 0.006(4) -0.004(4)
O16 0.023(3) 0.021(3) 0.035(3) -0.001(2) 0.003(2) -0.004(2)
O17 0.030(3) 0.028(3) 0.037(3) -0.009(3) 0.003(2) 0.004(2)
Ni18 0.0298(6) 0.0194(5) 0.0313(5) -0.0024(4) 0.0003(4) 0.0000(4)
O19 0.023(3) 0.021(3) 0.028(3) -0.003(2) 0.002(2) 0.004(2)
C20 0.022(4) 0.015(4) 0.042(5) -0.001(3) 0.001(4) -0.004(3)
O21 0.035(3) 0.018(3) 0.046(3) -0.008(3) 0.004(3) 0.000(2)
C22 0.024(4) 0.017(4) 0.028(4) 0.002(3) 0.001(3) 0.002(3)
C23 0.034(5) 0.016(4) 0.028(4) -0.006(3) -0.002(3) 0.002(3)
C24 0.018(4) 0.019(4) 0.027(4) 0.003(3) -0.001(3) 0.006(3)
C25 0.026(4) 0.014(4) 0.021(4) 0.000(3) 0.001(3) 0.001(3)
C26 0.030(4) 0.013(4) 0.022(4) 0.002(3) 0.007(3) 0.003(3)
C27 0.018(4) 0.027(4) 0.033(4) -0.002(3) -0.001(3) 0.005(4)
C28 0.033(5) 0.018(4) 0.039(5) -0.003(3) 0.001(4) 0.006(4)
O29 0.032(3) 0.018(3) 0.032(3) -0.001(2) 0.007(2) 0.005(2)
O30 0.051(4) 0.016(3) 0.097(5) -0.007(3) 0.034(4) -0.006(3)
C31 0.016(4) 0.024(5) 0.023(4) 0.003(3) -0.001(3) 0.003(4)
O32 0.027(3) 0.020(3) 0.031(3) 0.000(2) 0.001(2) 0.004(2)
O33 0.020(3) 0.016(3) 0.042(3) 0.001(2) -0.001(2) 0.002(2)
O34 0.043(3) 0.018(3) 0.031(3) 0.000(2) -0.002(2) 0.004(2)
C35 0.033(5) 0.012(4) 0.031(5) 0.000(3) 0.005(3) 0.005(3)
O36 0.039(3) 0.011(3) 0.033(3) -0.003(2) 0.006(2) 0.001(2)
C37 0.029(4) 0.015(4) 0.026(4) -0.002(3) 0.006(3) 0.000(3)
C38 0.035(5) 0.014(4) 0.030(4) 0.002(3) -0.002(3) -0.001(3)
C39 0.032(5) 0.014(4) 0.034(5) 0.000(3) -0.002(3) -0.001(3)
C40 0.034(5) 0.013(4) 0.029(4) -0.001(3) 0.003(3) 0.001(3)
C41 0.031(4) 0.010(4) 0.028(4) -0.002(3) 0.001(3) 0.001(3)
C42 0.026(4) 0.016(4) 0.032(4) -0.006(3) 0.001(3) 0.002(3)
C43 0.031(5) 0.014(4) 0.033(5) -0.006(3) 0.001(3) -0.007(3)
O44 0.030(3) 0.008(2) 0.027(3) 0.004(2) -0.001(2) 0.002(2)
O45 0.058(4) 0.018(3) 0.025(3) -0.003(2) 0.005(3) 0.003(3)
O46 0.046(4) 0.041(4) 0.027(3) -0.006(3) -0.004(3) 0.011(3)
C47 0.035(5) 0.040(5) 0.049(6) -0.008(4) 0.005(4) 0.004(5)
O48 0.071(5) 0.083(6) 0.082(5) -0.049(4) -0.039(4) 0.031(4)
O49 0.036(3) 0.027(3) 0.054(4) -0.007(3) -0.003(3) -0.007(3)
C50 0.038(5) 0.023(5) 0.075(7) -0.010(5) -0.004(5) -0.012(4)
N51 0.056(5) 0.036(5) 0.074(6) -0.004(4) -0.005(4) 0.006(4)
C52 0.076(8) 0.056(7) 0.075(8) 0.023(6) 0.002(6) -0.012(6)
C53 0.124(12) 0.053(8) 0.113(11) -0.016(7) 0.043(9) -0.016(8)
N54 0.045(5) 0.066(6) 0.042(4) 0.012(4) -0.007(4) 0.001(4)
C55 0.132(13) 0.093(10) 0.073(8) 0.001(7) 0.028(8) -0.036(9)
C56 0.066(9) 0.086(10) 0.182(15) -0.004(10) -0.054(9) -0.008(8)
C57 0.092(10) 0.126(12) 0.077(8) 0.042(8) -0.003(7) 0.051(9)
C58 0.090(11) 0.164(16) 0.091(10) 0.032(11) -0.038(8) -0.046(11)
C59 0.048(6) 0.051(6) 0.048(5) -0.004(5) -0.004(4) 0.005(5)
N60 0.059(5) 0.058(5) 0.046(5) -0.003(4) -0.005(4) 0.020(4)
C61 0.068(8) 0.076(9) 0.062(7) -0.001(6) -0.008(6) -0.004(7)
O62 0.116(7) 0.074(6) 0.090(6) 0.025(5) -0.002(5) 0.035(5)
C63 0.114(11) 0.099(11) 0.073(8) -0.001(7) 0.023(8) 0.028(9)

loop_
_atom_type_symbol
_atom_type_scat_dispersion_real
_atom_type_scat_dispersion_imag
_atom_type_scat_Cromer_Mann_a1
_atom_type_scat_Cromer_Mann_b1
_atom_type_scat_Cromer_Mann_a2
_atom_type_scat_Cromer_Mann_b2
_atom_type_scat_Cromer_Mann_a3
_atom_type_scat_Cromer_Mann_b3
_atom_type_scat_Cromer_Mann_a4
_atom_type_scat_Cromer_Mann_b4
_atom_type_scat_Cromer_Mann_c
_atom_type_scat_source
C 0.0033 0.0016 2.3100 20.8439 1.0200 10.2075 1.5886 0.5687 0.8650 51.6512 0.2156 'International Tables Vol C 4.2.6.8 and 6.1.1.4'
H 0.0000 0.0000 0.4930 10.5109 0.3229 26.1257 0.1402 3.1424 0.0408 57.7998 0.0030 'International Tables Vol C 4.2.6.8 and 6.1.1.4'
Ni 0.3393 1.1124 12.8376 3.8785 7.2920 0.2565 4.4438 12.1763 2.3800 66.3421 1.0341 'International Tables Vol C 4.2.6.8 and 6.1.1.4'
O 0.0106 0.0060 3.0485 13.2771 2.2868 5.7011 1.5463 0.3239 0.8670 32.9089 0.2508 'International Tables Vol C 4.2.6.8 and 6.1.1.4'
N 0.0061 0.0033 12.2126 0.0057 3.1322 9.8933 2.0125 28.9975 1.1663 0.5826 -11.5290 'International Tables Vol C 4.2.6.8 and 6.1.1.4'
Cl 0.1484 0.1585 11.4604 0.0104 7.1964 1.1662 6.2556 18.5194 1.6455 47.7784 -9.5574 'International Tables Vol C 4.2.6.8 and 6.1.1.4'

loop_
_geom_angle_atom_site_label_1
_geom_angle_site_symmetry_1
_geom_angle_atom_site_label_2
_geom_angle_atom_site_label_3
_geom_angle_site_symmetry_3
_geom_angle
_geom_angle_publ_flag
O2 3_545 Ni1 O33 2_556 89.5(2) yes
O2 3_545 Ni1 O16 2_656 86.4(2) yes
O33 2_556 Ni1 O16 2_656 175.9(2) yes
O2 3_545 Ni1 O6 . 92.98(18) yes
O33 2_556 Ni1 O6 . 90.52(19) yes
O16 2_656 Ni1 O6 . 90.51(19) yes
O2 3_545 Ni1 O19 . 178.5(2) yes
O33 2_556 Ni1 O19 . 91.78(19) yes
O16 2_656 Ni1 O19 . 92.27(19) yes
O6 . Ni1 O19 . 86.26(18) yes
O2 3_545 Ni1 O36 . 86.89(19) yes
O33 2_556 Ni1 O36 . 88.2(2) yes
O16 2_656 Ni1 O36 . 90.8(2) yes
O6 . Ni1 O36 . 178.7(2) yes
O19 . Ni1 O36 . 93.89(19) yes
Ni1 3_555 O2 C3 . 134.0(5) yes
O2 . C3 O4 . 128.7(6) yes
O2 . C3 C41 . 116.7(6) yes
O4 . C3 C41 . 114.6(6) yes
C3 . O4 Ni5 3_555 130.2(4) yes
O44 1_545 Ni5 O32 2_556 98.93(19) yes
O44 1_545 Ni5 O4 3_545 88.26(18) yes
O32 2_556 Ni5 O4 3_545 95.5(2) yes
O44 1_545 Ni5 O6 . 156.51(19) yes
O32 2_556 Ni5 O6 . 104.1(2) yes
O4 3_545 Ni5 O6 . 93.77(19) yes
O44 1_545 Ni5 O8 . 94.65(19) yes
O32 2_556 Ni5 O8 . 164.33(19) yes
O4 3_545 Ni5 O8 . 92.7(2) yes
O6 . Ni5 O8 . 61.90(19) yes
O44 1_545 Ni5 O29 . 88.47(18) yes
O32 2_556 Ni5 O29 . 87.24(18) yes
O4 3_545 Ni5 O29 . 176.02(18) yes
O6 . Ni5 O29 . 88.33(18) yes
O8 . Ni5 O29 . 85.33(18) yes
Ni1 . O6 Ni5 . 113.4(2) yes
Ni1 . O6 C7 . 138.1(4) yes
Ni5 . O6 C7 . 94.3(4) yes
O6 . C7 O8 . 118.1(7) yes
O6 . C7 C9 . 119.2(6) yes
O8 . C7 C9 . 122.7(6) yes
Ni5 . O8 C7 . 85.6(4) yes
C7 . C9 C10 . 117.3(7) yes
C7 . C9 C14 . 122.4(6) yes
C10 . C9 C14 . 120.1(7) yes
C9 . C10 C11 . 121.2(7) yes
C9 . C10 H101 . 119.6 no
C11 . C10 H101 . 119.2 no
C10 . C11 C12 . 118.1(7) yes
C10 . C11 C47 . 120.1(7) yes
C12 . C11 C47 . 121.7(7) yes
C11 . C12 C13 . 120.7(7) yes
C11 . C12 H121 . 119.9 no
C13 . C12 H121 . 119.5 no
C12 . C13 C14 . 120.9(7) yes
C12 . C13 C15 . 118.5(7) yes
C14 . C13 C15 . 120.0(7) yes
C13 . C14 C9 . 119.0(7) yes
C13 . C14 H141 . 121.2 no
C9 . C14 H141 . 119.8 no
C13 . C15 O16 . 115.9(7) yes
C13 . C15 O17 . 116.5(7) yes
O16 . C15 O17 . 127.6(7) yes
C15 . O16 Ni1 2_656 140.8(5) yes
C15 . O17 Ni18 2_656 124.9(5) yes
O17 2_656 Ni18 O19 . 104.9(2) yes
O17 2_656 Ni18 O21 . 165.0(2) yes
O19 . Ni18 O21 . 60.29(18) yes
O17 2_656 Ni18 O34 . 95.1(2) yes
O19 . Ni18 O34 . 87.6(2) yes
O21 . Ni18 O34 . 87.0(2) yes
O17 2_656 Ni18 O46 . 91.8(2) yes
O19 . Ni18 O46 . 93.9(2) yes
O21 . Ni18 O46 . 87.2(2) yes
O34 . Ni18 O46 . 172.3(2) yes
O17 2_656 Ni18 O49 . 92.2(2) yes
O19 . Ni18 O49 . 162.2(2) yes
O21 . Ni18 O49 . 102.8(2) yes
O34 . Ni18 O49 . 85.8(2) yes
O46 . Ni18 O49 . 90.5(2) yes
Ni1 . O19 Ni18 . 113.2(2) yes
Ni1 . O19 C20 . 137.8(5) yes
Ni18 . O19 C20 . 95.6(4) yes
O19 . C20 O21 . 119.8(7) yes
O19 . C20 C22 . 117.2(6) yes
O21 . C20 C22 . 122.9(6) yes
Ni18 . O21 C20 . 84.3(4) yes
C20 . C22 C23 . 121.1(6) yes
C20 . C22 C27 . 117.9(6) yes
C23 . C22 C27 . 120.9(7) yes
C22 . C23 C24 . 118.6(6) yes
C22 . C23 H231 . 121.0 no
C24 . C23 H231 . 120.4 no
C23 . C24 C25 . 119.9(6) yes
C23 . C24 C31 . 121.4(6) yes
C25 . C24 C31 . 118.3(6) yes
C24 . C25 C26 . 120.6(7) yes
C24 . C25 H251 . 119.8 no
C26 . C25 H251 . 119.6 no
C25 . C26 C27 . 120.1(6) yes
C25 . C26 C28 . 119.0(7) yes
C27 . C26 C28 . 120.7(7) yes
C26 . C27 C22 . 119.8(7) yes
C26 . C27 H271 . 119.3 no
C22 . C27 H271 . 120.9 no
C26 . C28 O29 . 114.8(7) yes
C26 . C28 O30 . 121.3(7) yes
O29 . C28 O30 . 123.9(7) yes
Ni5 . O29 C28 . 131.1(5) yes
C24 . C31 O32 . 115.7(6) yes
C24 . C31 O33 . 116.0(6) yes
O32 . C31 O33 . 128.3(6) yes
C31 . O32 Ni5 2_556 123.4(5) yes
C31 . O33 Ni1 2_556 141.7(5) yes
Ni18 . O34 C35 . 132.8(5) yes
O34 . C35 O36 . 128.5(6) yes
O34 . C35 C37 . 114.4(6) yes
O36 . C35 C37 . 117.1(6) yes
C35 . O36 Ni1 . 129.5(5) yes
C35 . C37 C38 . 118.1(6) yes
C35 . C37 C42 . 121.3(6) yes
C38 . C37 C42 . 120.4(7) yes
C37 . C38 C39 . 118.7(7) yes
C37 . C38 H381 . 120.8 no
C39 . C38 H381 . 120.5 no
C38 . C39 C40 . 121.0(7) yes
C38 . C39 C43 . 117.6(6) yes
C40 . C39 C43 . 121.3(6) yes
C39 . C40 C41 . 119.9(7) yes
C39 . C40 H401 . 120.4 no
C41 . C40 H401 . 119.7 no
C3 . C41 C40 . 119.9(6) yes
C3 . C41 C42 . 121.0(6) yes
C40 . C41 C42 . 119.0(6) yes
C41 . C42 C37 . 120.9(6) yes
C41 . C42 H421 . 119.0 no
C37 . C42 H421 . 120.0 no
C39 . C43 O44 . 118.9(6) yes
C39 . C43 O45 . 116.2(6) yes
O44 . C43 O45 . 124.9(6) yes
C43 . O44 Ni5 1_565 123.8(4) yes
Ni18 . O46 C47 . 135.5(5) yes
C11 . C47 O46 . 118.0(8) yes
C11 . C47 O48 . 118.0(8) yes
O46 . C47 O48 . 124.0(8) yes
Ni18 . O49 C50 . 116.1(5) yes
O49 . C50 N51 . 126.2(9) yes
O49 . C50 H501 . 117.3 no
N51 . C50 H501 . 116.4 no
C50 . N51 C52 . 123.3(9) yes
C50 . N51 C53 . 119.9(9) yes
C52 . N51 C53 . 116.8(9) yes
N51 . C52 H522 . 110.1 no
N51 . C52 H523 . 110.2 no
H522 . C52 H523 . 108.0 no
N51 . C52 H521 . 110.7 no
H522 . C52 H521 . 109.2 no
H523 . C52 H521 . 108.5 no
N51 . C53 H533 . 111.6 no
N51 . C53 H531 . 110.4 no
H533 . C53 H531 . 108.1 no
N51 . C53 H532 . 111.5 no
H533 . C53 H532 . 107.4 no
H531 . C53 H532 . 107.7 no
C55 . N54 C56 . 113.1(10) yes
C55 . N54 C57 . 110.0(10) yes
C56 . N54 C57 . 109.5(10) yes
C55 . N54 C58 . 108.2(10) yes
C56 . N54 C58 . 108.4(10) yes
C57 . N54 C58 . 107.4(9) yes
N54 . C55 H551 . 109.9 no
N54 . C55 H552 . 109.4 no
H551 . C55 H552 . 109.8 no
N54 . C55 H553 . 108.6 no
H551 . C55 H553 . 109.1 no
H552 . C55 H553 . 110.1 no
N54 . C56 H562 . 111.7 no
N54 . C56 H563 . 109.0 no
H562 . C56 H563 . 110.4 no
N54 . C56 H561 . 109.0 no
H562 . C56 H561 . 107.9 no
H563 . C56 H561 . 108.8 no
N54 . C57 H573 . 109.1 no
N54 . C57 H571 . 109.7 no
H573 . C57 H571 . 108.1 no
N54 . C57 H572 . 109.2 no
H573 . C57 H572 . 111.2 no
H571 . C57 H572 . 109.5 no
N54 . C58 H581 . 111.3 no
N54 . C58 H583 . 109.8 no
H581 . C58 H583 . 110.2 no
N54 . C58 H582 . 108.8 no
H581 . C58 H582 . 108.7 no
H583 . C58 H582 . 108.0 no
N60 . C59 H592 . 109.9 no
N60 . C59 H591 . 108.9 no
H592 . C59 H591 . 109.9 no
N60 . C59 H593 . 109.6 no
H592 . C59 H593 . 109.2 no
H591 . C59 H593 . 109.3 no
C59 . N60 C61 . 121.7(9) yes
C59 . N60 C63 . 117.3(9) yes
C61 . N60 C63 . 121.0(10) yes
N60 . C61 O62 . 125.3(11) yes
N60 . C61 H611 . 119.1 no
O62 . C61 H611 . 115.6 no
N60 . C63 H632 . 111.5 no
N60 . C63 H631 . 111.0 no
H632 . C63 H631 . 107.8 no
N60 . C63 H633 . 111.1 no
H632 . C63 H633 . 106.9 no
H631 . C63 H633 . 108.3 no

loop_
_geom_bond_atom_site_label_1
_geom_bond_atom_site_label_2
_geom_bond_site_symmetry_2
_geom_bond_distance
_geom_bond_publ_flag
Ni1 O2 3_545 2.036(5) yes
Ni1 O33 2_556 2.009(5) yes
Ni1 O16 2_656 1.989(5) yes
Ni1 O6 . 2.091(5) yes
Ni1 O19 . 2.110(5) yes
Ni1 O36 . 2.046(5) yes
O2 C3 . 1.232(8) yes
C3 O4 . 1.280(8) yes
C3 C41 . 1.525(10) yes
O4 Ni5 3_555 1.987(5) yes
Ni5 O44 1_545 2.025(5) yes
Ni5 O32 2_556 1.992(5) yes
Ni5 O6 . 2.020(5) yes
Ni5 O8 . 2.236(5) yes
Ni5 O29 . 2.259(5) yes
O6 C7 . 1.299(8) yes
C7 O8 . 1.262(8) yes
C7 C9 . 1.483(10) yes
C9 C10 . 1.415(10) yes
C9 C14 . 1.376(10) yes
C10 C11 . 1.386(11) yes
C10 H101 . 0.949 no
C11 C12 . 1.401(11) yes
C11 C47 . 1.512(11) yes
C12 C13 . 1.391(10) yes
C12 H121 . 0.956 no
C13 C14 . 1.395(10) yes
C13 C15 . 1.533(10) yes
C14 H141 . 0.962 no
C15 O16 . 1.247(9) yes
C15 O17 . 1.267(9) yes
O17 Ni18 2_656 1.996(5) yes
Ni18 O19 . 2.030(5) yes
Ni18 O21 . 2.299(5) yes
Ni18 O34 . 2.006(5) yes
Ni18 O46 . 2.057(5) yes
Ni18 O49 . 2.060(5) yes
O19 C20 . 1.281(8) yes
C20 O21 . 1.246(8) yes
C20 C22 . 1.498(10) yes
C22 C23 . 1.407(10) yes
C22 C27 . 1.390(10) yes
C23 C24 . 1.404(10) yes
C23 H231 . 0.943 no
C24 C25 . 1.405(9) yes
C24 C31 . 1.518(9) yes
C25 C26 . 1.378(10) yes
C25 H251 . 0.952 no
C26 C27 . 1.397(10) yes
C26 C28 . 1.512(10) yes
C27 H271 . 0.948 no
C28 O29 . 1.324(9) yes
C28 O30 . 1.206(9) yes
C31 O32 . 1.272(8) yes
C31 O33 . 1.236(8) yes
O34 C35 . 1.278(8) yes
C35 O36 . 1.250(8) yes
C35 C37 . 1.531(10) yes
C37 C38 . 1.399(10) yes
C37 C42 . 1.355(10) yes
C38 C39 . 1.386(10) yes
C38 H381 . 0.948 no
C39 C40 . 1.372(10) yes
C39 C43 . 1.515(10) yes
C40 C41 . 1.391(9) yes
C40 H401 . 0.946 no
C41 C42 . 1.394(10) yes
C42 H421 . 0.943 no
C43 O44 . 1.251(8) yes
C43 O45 . 1.287(8) yes
O46 C47 . 1.286(10) yes
C47 O48 . 1.236(10) yes
O49 C50 . 1.241(10) yes
C50 N51 . 1.310(11) yes
C50 H501 . 0.950 no
N51 C52 . 1.441(12) yes
N51 C53 . 1.452(13) yes
C52 H522 . 0.986 no
C52 H523 . 0.993 no
C52 H521 . 0.989 no
C53 H533 . 0.972 no
C53 H531 . 0.976 no
C53 H532 . 0.975 no
N54 C55 . 1.432(13) yes
N54 C56 . 1.488(14) yes
N54 C57 . 1.482(13) yes
N54 C58 . 1.531(17) yes
C55 H551 . 0.971 no
C55 H552 . 0.963 no
C55 H553 . 0.969 no
C56 H562 . 0.970 no
C56 H563 . 0.954 no
C56 H561 . 0.985 no
C57 H573 . 0.967 no
C57 H571 . 0.985 no
C57 H572 . 0.950 no
C58 H581 . 0.958 no
C58 H583 . 0.964 no
C58 H582 . 0.982 no
C59 N60 . 1.426(11) yes
C59 H592 . 1.033 no
C59 H591 . 1.032 no
C59 H593 . 1.038 no
N60 C61 . 1.321(13) yes
N60 C63 . 1.464(13) yes
C61 O62 . 1.253(13) yes
C61 H611 . 0.975 no
C63 H632 . 0.983 no
C63 H631 . 0.959 no
C63 H633 . 0.981 no

loop_
_geom_hbond_atom_site_label_D
_geom_hbond_atom_site_label_H
_geom_hbond_atom_site_label_A
_geom_hbond_site_symmetry_A
_geom_hbond_angle_DHA
_geom_hbond_distance_DH
_geom_hbond_distance_HA
_geom_hbond_distance_DA
_geom_hbond_publ_flag
C10 H101 O19 . 143 0.95 2.21 3.027(12) yes
C27 H271 O6 . 137 0.95 2.27 3.035(12) yes
C52 H521 O62 3_545 155 0.99 2.45 3.378(12) yes
C55 H551 O4 . 140 0.97 2.52 3.319(12) yes
C56 H561 O62 1_545 161 0.99 2.60 3.547(12) yes
C58 H582 O48 4_454 164 0.98 2.21 3.163(12) yes
C59 H592 O44 . 171 1.03 2.52 3.548(12) yes
C63 H631 O32 2_566 170 0.96 2.56 3.511(12) yes

loop_
_platon_squeeze_void_nr
_platon_squeeze_void_average_x
_platon_squeeze_void_average_y
_platon_squeeze_void_average_z
_platon_squeeze_void_volume
_platon_squeeze_void_count_electrons
_platon_squeeze_void_content
1 0.276 -0.119 0.776 1238 203 ' '
